data_1534802
loop_
_publ_author_name
'Shamrai, V.F.'
'Leitus, G.M.'
'Bolokhova, T.A.'
'Karpinskii, O.G.'
'Efimov, Yu.V.'
'Shul'gin, A.I.'
'Kotov, N.M.'

_publ_section_title
;
 Crystal structure of YBa2Cu3O6.6 at T=91 and T=298K
;
_journal_name_full 'Doklady Akademii Nauk SSSR'
_journal_page_first 120
_journal_page_last 125
_journal_volume 316
_journal_year 1991
_chemical_formula_sum 'Ba1.98 Cu2.91 O6.47 Y0.98'
_chemical_name_systematic 'Y0.98 Ba1.98 Cu2.91 O6.47'
_space_group_IT_number 47
_symmetry_space_group_name_Hall '-P 2 2'
_symmetry_space_group_name_H-M 'P m m m'
_cell_angle_alpha 90
_cell_angle_beta 90
_cell_angle_gamma 90
_cell_formula_units_Z 1
_cell_length_a 3.83
_cell_length_b 3.888
_cell_length_c 11.662
_cell_volume 173.659
_citation_journal_id_ASTM DANKAS
_cod_data_source_file Shamrai_DANKAS_1991_1165.cif
_cod_data_source_block Ba1.98Cu2.91O6.47Y0.98
_cod_original_cell_volume 173.6593
_cod_database_code 1534802

loop_
_symmetry_equiv_pos_as_xyz
x,y,z
-x,-y,z
x,-y,-z
-x,y,-z
-x,-y,-z
x,y,-z
-x,y,z
x,-y,z

loop_
_atom_site_label
_atom_site_type_symbol
_atom_site_fract_x
_atom_site_fract_y
_atom_site_fract_z
_atom_site_occupancy
_atom_site_U_iso_or_equiv
Cu2 Cu+2 0 0 0.3571 0.985 0.0
O1 O-2 0 0.5 0 0.71 0.0
O3 O-2 0.5 0 0.378 1 0.0
Y1 Y+3 0.5 0.5 0.5 0.982 0.0
O2 O-2 0 0 0.159 1 0.0
Cu1 Cu+2 0 0 0 0.942 0.0
O4 O-2 0 0.5 0.378 0.88 0.0
Ba1 Ba+2 0.5 0.5 0.18554 0.994 0.0
